data_7160906
loop_
_publ_author_name
'Kholany, Rawda'
'Mardini, Alaa A.'
'Shakirova, Ksenia'
'Islamov, Daut'
'Gerasimov, Alexander'
'Klimovitskii, Alexander'
'Vavilova, Alena A.'
'Mostovaya, Olga'
'Gazizova, Asiya'
'Stoikov, Ivan'

_publ_section_title
;
 Green Synthesis of \a-Aminophosphonates: From Hydrogen-Bonded Janus
 Dimers to Pharmaceutical Potential
;
_journal_name_full 'Organic &amp; Biomolecular Chemistry'
_journal_paper_doi 10.1039/D5OB01712B
_journal_year 2025
_chemical_formula_moiety 'C17 H29 N2 O4 P'
_chemical_formula_sum 'C17 H29 N2 O4 P'
_chemical_formula_weight 356.39
_space_group_crystal_system triclinic
_space_group_IT_number 2
_space_group_name_Hall '-P 1'
_space_group_name_H-M_alt 'P -1'
_atom_sites_solution_hydrogens mixed
_atom_sites_solution_primary dual
_audit_creation_date 2025-10-17
_audit_creation_method
;
Olex2 1.3-ac4
(compiled 2020.11.27 svn.r5f609507 for Rigaku Oxford Diffraction, GUI svn.r6214)
;
_audit_update_record
;
2025-10-20 deposited with the CCDC.	2025-11-28 downloaded from the CCDC.
;
_cell_angle_alpha 79.245(3)
_cell_angle_beta 82.358(3)
_cell_angle_gamma 72.517(4)
_cell_formula_units_Z 2
_cell_length_a 8.3755(4)
_cell_length_b 8.9060(3)
_cell_length_c 14.1032(5)
_cell_measurement_reflns_used 13205
_cell_measurement_temperature 303.8(9)
_cell_measurement_theta_max 75.9680
_cell_measurement_theta_min 3.2010
_cell_volume 982.44(7)
_computing_cell_refinement 'CrysAlisPro 1.171.42.80a (Rigaku OD, 2023)'
_computing_data_collection 'CrysAlisPro 1.171.42.80a (Rigaku OD, 2023)'
_computing_data_reduction 'CrysAlisPro 1.171.42.80a (Rigaku OD, 2023)'
_computing_molecular_graphics 'Olex2 1.3-ac4 (Dolomanov et al., 2009)'
_computing_publication_material 'Olex2 1.3-ac4 (Dolomanov et al., 2009)'
_computing_structure_refinement 'SHELXL 2016/6 (Sheldrick, 2015)'
_computing_structure_solution 'SHELXT 2014/5 (Sheldrick, 2014)'
_diffrn_ambient_environment air
_diffrn_ambient_temperature 303.8(9)
_diffrn_detector 'Hybrid Pixel Array Detector'
_diffrn_detector_area_resol_mean 10.0000
_diffrn_detector_type HyPix
_diffrn_measured_fraction_theta_full 0.992
_diffrn_measured_fraction_theta_max 0.943
_diffrn_measurement_details
;
List of Runs (angles in degrees, time in seconds):

  # Type    Start    End  Width  t~exp~   \w     \q     \k     \f   Frames
#--------------------------------------------------------------------------
  1  \w     67.00  92.00   0.50    9.00    --   46.31-150.00-151.00   50
  2  \w     20.00  52.00   0.50    9.00    --   46.31-122.00  10.00   64
  3  \w     80.00 115.00   0.50    9.00    --   46.31 150.00-106.00   70
  4  \w   -109.00 -71.00   0.50    9.00    --  -47.56 150.00-106.00   76
  5  \w    -93.00 -41.00   0.50    9.00    --  -47.56 122.00  91.00  104
  6  \w   -118.00 -56.00   0.50    9.00    --  -47.56-150.00-151.00  124
  7  \w    -36.00 -11.00   0.50    9.00    --  -47.56 122.00  91.00   50
  8  \w     33.00 126.00   0.50   25.00    --  103.80-150.00-151.00  186
  9  \w    102.00 127.00   0.50   25.00    --  103.80 122.00  91.00   50
 10  \w     87.00 112.00   0.50   25.00    --  103.80 150.00-106.00   50
 11  \w   -135.00-110.00   0.50   25.00    -- -105.05-150.00-151.00   50
 12  \w    -95.00 -70.00   0.50   25.00    -- -105.05 122.00  91.00   50
 13  \w   -129.00 -47.00   0.50   25.00    -- -105.05 150.00-106.00  164
 14  \w   -135.00-109.00   0.50   25.00    -- -105.05-122.00  10.00   52
 15  \w    -39.00 -13.00   0.50    9.00    --    8.00 125.00   4.43   52
 16  \w    -14.00  11.00   0.50    9.00    --   20.00 100.00  34.91   50
 17  \w     -5.00  25.00   0.50    9.00    --   24.00  94.00 158.20   60
 18  \w     11.00  36.00   0.50    9.00    --   40.00  91.00 130.10   50
 19  \w     11.00  36.00   0.50    9.00    --   40.00  90.00-120.98   50
 20  \w     28.00  54.00   0.50    9.00    --   46.31  77.00  30.00   52
 21  \w     24.00  50.00   0.50    9.00    --   46.31  77.00   0.00   52
 22  \w     82.00 108.00   0.50    9.00    --   46.31  77.00  30.00   52
 23  \w     86.00 112.00   0.50    9.00    --   46.31  77.00   0.00   52
 24  \w     39.00  92.00   0.50    9.00    --   46.31  19.00 -90.00  106
 25  \w    -52.00 -26.00   0.50    9.00    --  -47.56 -77.00  60.00   52
 26  \w     32.00  58.00   0.50    9.00    --   52.00  77.00-139.28   52
 27  \w     33.00  71.00   0.50    9.00    --   52.00  74.00 -47.45   76
 28  \w    -68.00 -29.00   0.50    9.00    --  -52.00 -76.00  -5.47   78
 29  \w     40.00  66.00   0.50    9.00    --   60.00  73.00   5.92   52
 30  \w     40.00  66.00   0.50    9.00    --   60.00  74.00 -83.44   52
 31  \w     38.00  63.00   0.50    9.00    --   60.00  75.00  93.13   50
 32  \w     41.00  90.00   0.50    9.00    --   60.00  76.00 166.67   98
 33  \w    -65.00 -39.00   0.50    9.00    --  -60.00 -73.00 101.61   52
 34  \w     42.00  68.00   0.50    9.00    --   60.00  72.00 147.99   52
 35  \w     42.00  72.00   0.50    9.00    --   64.00  75.00  33.88   60
 36  \w     43.00  69.00   0.50    9.00    --   64.00  73.00 -31.82   52
 37  \w     42.00  68.00   0.50    9.00    --   64.00  76.00-123.04   52
 38  \w    -74.00 -48.00   0.50    9.00    --  -64.00 -66.00  69.01   52
 39  \w    -74.00 -48.00   0.50    9.00    --  -68.00 -70.00-102.10   52
 40  \w    -86.00 -48.00   0.50    9.00    --  -68.00 -70.00  -7.17   76
 41  \w     46.00  72.00   0.50    9.00    --   68.00  75.00-159.97   52
 42  \w    -80.00 -54.00   0.50    9.00    --  -76.00 -74.00 176.82   52
 43  \w    -80.00 -55.00   0.50    9.00    --  -76.00 -73.00  59.86   50
 44  \w    -97.00 -64.00   0.50    9.00    --  -76.00 -58.00  22.89   66
 45  \w    -82.00 -56.00   0.50    9.00    --  -76.00 -72.00 -93.92   52
 46  \w    -84.00 -56.00   0.50    9.00    --  -76.00 -73.00 104.59   56
 47  \w    -83.00 -54.00   0.50    9.00    --  -76.00 -75.00 133.44   58
 48  \w    -83.00 -58.00   0.50   25.00    --  -80.00 -75.00 -37.38   50
 49  \w    -93.00 -59.00   0.50   25.00    --  -80.00 -73.00 -98.75   68
 50  \w    -87.00 -61.00   0.50   25.00    --  -80.00 -72.00  91.70   52
 51  \w    -85.00 -59.00   0.50   25.00    --  -80.00 -72.00-130.32   52
 52  \w    -89.00 -63.00   0.50   25.00    --  -84.00 -73.00 -12.72   52
 53  \w    -88.00 -63.00   0.50   25.00    --  -84.00 -72.00 160.93   50
 54  \w   -110.00 -65.00   0.50   25.00    --  -84.00 -67.00 -53.43   90
 55  \w   -144.00-118.00   0.50   25.00    --  -84.00 -72.00 160.93   52
 56  \w    -92.00 -66.00   0.50   25.00    --  -84.00 -71.00  87.51   52
 57  \w    -93.00 -62.00   0.50   25.00    --  -84.00 -75.00-169.48   62
 58  \w    -90.00 -63.00   0.50   25.00    --  -84.00 -72.00  58.90   54
 59  \w   -155.00 -97.00   0.50   25.00    --  -84.00 -72.00  58.90  116
 60  \w   -102.00 -67.00   0.50   25.00    --  -84.00 -61.00   0.66   70
 61  \w    -91.00 -66.00   0.50   25.00    --  -84.00 -65.00-164.16   50
 62  \w   -137.00-112.00   0.50   25.00    --  -84.00 -65.00-164.16   50
 63  \w    -91.00 -66.00   0.50   25.00    --  -88.00 -74.00 -52.32   50
 64  \w    -92.00 -67.00   0.50   25.00    --  -88.00 -75.00 -93.51   50
 65  \w   -152.00-126.00   0.50   25.00    --  -88.00 -75.00 -93.51   52
 66  \w   -160.00 -98.00   0.50   25.00    --  -88.00 -74.00 -52.32  124
 67  \w   -123.00 -69.00   0.50   25.00    --  -88.00 -72.00-151.63  108
 68  \w   -154.00 -71.00   0.50   25.00    --  -88.00 -64.00 -31.63  166
 69  \w   -130.00 -75.00   0.50   25.00    --  -92.00 -68.00 166.48  110
 70  \w   -135.00 -74.00   0.50   25.00    --  -92.00 -67.00  82.57  122
 71  \w    -95.00 -70.00   0.50   25.00    --  -92.00 -74.00  36.88   50
 72  \w   -140.00-114.00   0.50   25.00    --  -96.00 -56.00-119.22   52
 73  \w   -156.00 -73.00   0.50   25.00    --  -96.00 -76.00 -63.77  166
 74  \w   -168.00 -82.00   0.50   25.00    --  -96.00 -59.00 142.44  172
 75  \w   -106.00 -73.00   0.50   25.00    --  -96.00 -76.00-121.65   66
 76  \w   -162.00-136.00   0.50   25.00    --  -96.00 -76.00-121.65   52
 77  \w   -167.00 -76.00   0.50   25.00    --  -96.00 -69.00 120.72  182
 78  \w   -127.00 -79.00   0.50   25.00    --  -96.00 -65.00 -10.89   96
 79  \w   -165.00-140.00   0.50   25.00    --  -96.00 -65.00-119.17   50
 80  \w    -98.00 -73.00   0.50   25.00    --  -96.00 -77.00  13.43   50
 81  \w   -155.00-129.00   0.50   25.00    --  -96.00 -77.00  13.43   52
 82  \w   -167.00 -82.00   0.50   25.00    --  -96.00 -59.00  37.94  170
 83  \w   -106.00 -81.00   0.50   25.00    --  -96.00 -56.00-119.22   50
 84  \w   -137.00 -78.00   0.50   25.00    --  -96.00 -65.00-119.17  118
 85  \w     32.00  69.00   0.50   25.00    --  103.80 -61.00 -30.00   74
 86  \w     40.00  71.00   0.50   25.00    --  103.80 -61.00-120.00   62
 87  \w     44.00 104.00   0.50   25.00    --  103.80 -94.00-150.00  120
 88  \w     31.00  70.00   0.50   25.00    --  103.80 -61.00  60.00   78
 89  \w     31.00  70.00   0.50   25.00    --  103.80 -61.00-150.00   78
 90  \w     70.00  95.00   0.50   25.00    --  103.80-122.00  10.00   50
 91  \w     35.00  67.00   0.50   25.00    --  103.80 -61.00 -90.00   64
 92  \w     31.00  56.00   0.50   25.00    --  103.80 -61.00   0.00   50
 93  \w   -111.00 -50.00   0.50   25.00    -- -105.05 125.00 150.00  122
 94  \w    -84.00 -32.00   0.50   25.00    -- -105.05  77.00 120.00  104
 95  \w   -105.00 -80.00   0.50   25.00    -- -105.05 -83.00  85.90   50
 96  \w   -165.00-109.00   0.50   25.00    -- -105.05 -83.00  85.90  112
 97  \w   -173.00 -82.00   0.50   25.00    -- -105.05 -78.00-149.81  182
 98  \w   -167.00 -89.00   0.50   25.00    -- -105.05 -67.00  30.46  156
 99  \w   -110.00 -34.00   0.50   25.00    -- -105.05 125.00   0.00  152
100  \w    -67.00 -41.00   0.50   25.00    -- -105.05  61.00-120.00   52
;
_diffrn_measurement_device 'four-circle diffractometer'
_diffrn_measurement_device_type 'XtaLAB Synergy, Single source at home/near, HyPix'
_diffrn_measurement_method '\w scans'
_diffrn_orient_matrix_type 'CrysAlisPro convention (1999,Acta A55,543-557)'
_diffrn_orient_matrix_UB_11 -0.1426640000
_diffrn_orient_matrix_UB_12 0.0870019000
_diffrn_orient_matrix_UB_13 0.0683453000
_diffrn_orient_matrix_UB_21 0.0895364000
_diffrn_orient_matrix_UB_22 -0.1046959000
_diffrn_orient_matrix_UB_23 0.0881746000
_diffrn_orient_matrix_UB_31 0.0952463000
_diffrn_orient_matrix_UB_32 0.1231706000
_diffrn_orient_matrix_UB_33 0.0008766000
_diffrn_radiation_monochromator mirror
_diffrn_radiation_probe x-ray
_diffrn_radiation_type 'Cu K\a'
_diffrn_radiation_wavelength 1.54184
_diffrn_reflns_av_R_equivalents 0.0557
_diffrn_reflns_av_unetI/netI 0.0224
_diffrn_reflns_Laue_measured_fraction_full 0.992
_diffrn_reflns_Laue_measured_fraction_max 0.943
_diffrn_reflns_limit_h_max 10
_diffrn_reflns_limit_h_min -10
_diffrn_reflns_limit_k_max 11
_diffrn_reflns_limit_k_min -10
_diffrn_reflns_limit_l_max 17
_diffrn_reflns_limit_l_min -17
_diffrn_reflns_number 24581
_diffrn_reflns_point_group_measured_fraction_full 0.992
_diffrn_reflns_point_group_measured_fraction_max 0.943
_diffrn_reflns_theta_full 67.684
_diffrn_reflns_theta_max 76.266
_diffrn_reflns_theta_min 5.271
_diffrn_source 'micro-focus sealed X-ray tube'
_diffrn_source_type 'PhotonJet (Cu) X-ray Source'
_exptl_absorpt_coefficient_mu 1.423
_exptl_absorpt_correction_T_max 1.000
_exptl_absorpt_correction_T_min 0.595
_exptl_absorpt_correction_type gaussian
_exptl_absorpt_process_details
;
CrysAlisPro 1.171.42.80a (Rigaku Oxford Diffraction, 2023)
Numerical absorption correction based on gaussian integration over
a multifaceted crystal model
Empirical absorption correction using spherical harmonics,
implemented in SCALE3 ABSPACK scaling algorithm.
;
_exptl_crystal_colour colourless
_exptl_crystal_colour_primary colourless
_exptl_crystal_density_diffrn 1.205
_exptl_crystal_description plate
_exptl_crystal_F_000 384
_exptl_crystal_size_max 0.395
_exptl_crystal_size_mid 0.083
_exptl_crystal_size_min 0.022
_refine_diff_density_max 0.982
_refine_diff_density_min -0.412
_refine_diff_density_rms 0.121
_refine_ls_extinction_method none
_refine_ls_goodness_of_fit_ref 1.524
_refine_ls_hydrogen_treatment mixed
_refine_ls_matrix_type full
_refine_ls_number_parameters 235
_refine_ls_number_reflns 3885
_refine_ls_number_restraints 1
_refine_ls_restrained_S_all 1.524
_refine_ls_R_factor_all 0.1116
_refine_ls_R_factor_gt 0.1057
_refine_ls_shift/su_max 0.001
_refine_ls_shift/su_mean 0.000
_refine_ls_structure_factor_coef Fsqd
_refine_ls_weighting_details 'w=1/[\s^2^(Fo^2^)+(0.2000P)^2^] where P=(Fo^2^+2Fc^2^)/3'
_refine_ls_weighting_scheme calc
_refine_ls_wR_factor_gt 0.3349
_refine_ls_wR_factor_ref 0.3411
_reflns_Friedel_coverage 0.000
_reflns_number_gt 3360
_reflns_number_total 3885
_reflns_threshold_expression 'I > 2\s(I)'
_cod_data_source_file d5ob01712b2.cif
_cod_data_source_block stoi880_corr
_cod_database_code 7160906
_shelx_shelxl_version_number 2016/6
_chemical_oxdiff_formula C17H29N2O4P
_shelx_space_group_comment
;
The symmetry employed for this shelxl refinement is uniquely defined
by the following loop, which should always be used as a source of
symmetry information in preference to the above space-group names.
They are only intended as comments.
;
_shelx_estimated_absorpt_t_max 0.972
_shelx_estimated_absorpt_t_min 0.607
_reflns_odcompleteness_completeness 99.37
_reflns_odcompleteness_iscentric 1
_reflns_odcompleteness_theta 66.49
_olex2_refinement_description
;
1. Fixed Uiso
 At 1.2 times of:
  All C(H) groups, All C(H,H) groups, All C(H,H,H,H) groups
 At 1.5 times of:
  All C(H,H,H) groups
2. Restrained distances
 C2A-C15 \\sim C15-C2
 with sigma of 0.001
3. Uiso/Uaniso restraints and constraints
Uanis(C2A) = Uanis(C2)
4. Others
 Sof(H15C)=Sof(H15D)=Sof(C2A)=Sof(H2AA)=Sof(H2AB)=Sof(H2AC)=1-FVAR(1)
 Sof(H15A)=Sof(H15B)=Sof(C2)=Sof(H2A)=Sof(H2B)=Sof(H2C)=FVAR(1)
5.a Secondary CH2 refined with riding coordinates:
 C11(H11A,H11B), C3(H3A,H3B), C13(H13A,H13B), C15(H15A,H15B), C15(H15C,H15D)
5.b Aromatic/amide H refined with riding coordinates:
 C1(H1A), C8(H8), C12(H12), C14(H14)
5.c Idealised Me refined as rotating group:
 C17(H17A,H17B,H17C), C9(H9A,H9B,H9C), C5(H5A,H5B,H5C), C7(H7A,H7B,H7C),
 C2(H2A,H2B,H2C), C2A(H2AA,H2AB,H2AC)
;
_olex2_submission_special_instructions 'No special instructions were received'
_oxdiff_exptl_absorpt_empirical_details
;
Empirical correction (ABSPACK) includes:
- Absorption correction using spherical harmonics
- Frame scaling
;
_oxdiff_exptl_absorpt_empirical_full_max 1.658
_oxdiff_exptl_absorpt_empirical_full_min 0.604

loop_
_space_group_symop_operation_xyz
'x, y, z'
'-x, -y, -z'

loop_
_atom_site_label
_atom_site_type_symbol
_atom_site_fract_x
_atom_site_fract_y
_atom_site_fract_z
_atom_site_U_iso_or_equiv
_atom_site_adp_type
_atom_site_occupancy
_atom_site_site_symmetry_order
_atom_site_calc_flag
_atom_site_refinement_flags_posn
_atom_site_refinement_flags_adp
_atom_site_refinement_flags_occupancy
_atom_site_disorder_assembly
_atom_site_disorder_group
P1 P 0.88055(10) 0.28622(10) 0.25287(6) 0.0640(4) Uani 1 1 d . . . . .
O1 O 0.3816(4) 1.0861(3) 0.3846(2) 0.0823(8) Uani 1 1 d . . . . .
N1 N 0.2760(4) 0.8892(3) 0.4696(2) 0.0624(7) Uani 1 1 d . . . . .
O4 O 0.9085(3) 0.1982(3) 0.35002(18) 0.0797(8) Uani 1 1 d . . . . .
O2 O 0.8930(4) 0.4605(3) 0.2390(3) 0.0910(9) Uani 1 1 d . . . . .
O3 O 1.0084(4) 0.2107(5) 0.1717(2) 0.1004(11) Uani 1 1 d . . . . .
N2 N 0.5390(4) 0.3520(4) 0.2831(3) 0.0735(9) Uani 1 1 d . . . . .
C1 C 0.3714(4) 0.4897(4) 0.4055(2) 0.0630(8) Uani 1 1 d . . . . .
H1A H 0.340401 0.397143 0.429954 0.076 Uiso 1 1 calc R U . . .
C4 C 0.3473(4) 0.7618(3) 0.4170(2) 0.0572(7) Uani 1 1 d . . . . .
C6 C 0.2929(4) 1.0375(4) 0.4536(3) 0.0635(8) Uani 1 1 d . . . . .
C8 C 0.3042(4) 0.6205(4) 0.4513(2) 0.0634(8) Uani 1 1 d . . . . .
H8 H 0.229153 0.614919 0.505786 0.076 Uiso 1 1 calc R U . . .
C10 C 0.4840(4) 0.4907(4) 0.3238(2) 0.0593(7) Uani 1 1 d . . . . .
C12 C 0.4572(4) 0.7662(4) 0.3347(3) 0.0657(8) Uani 1 1 d . . . . .
H12 H 0.486315 0.859524 0.309597 0.079 Uiso 1 1 calc R U . . .
C14 C 0.5241(4) 0.6330(4) 0.2894(3) 0.0706(9) Uani 1 1 d . . . . .
H14 H 0.598083 0.638818 0.234338 0.085 Uiso 1 1 calc R U . . .
C16 C 0.6760(4) 0.3041(4) 0.2098(3) 0.0667(8) Uani 1 1 d . . . . .
C17 C 0.1958(5) 1.1410(4) 0.5256(3) 0.0769(10) Uani 1 1 d . . . . .
H17A H 0.272142 1.168085 0.560002 0.115 Uiso 1 1 calc R U . . .
H17B H 0.128754 1.084991 0.570517 0.115 Uiso 1 1 calc R U . . .
H17C H 0.124051 1.236542 0.492568 0.115 Uiso 1 1 calc R U . . .
C9 C 0.6811(6) 0.1333(5) 0.1995(4) 0.0856(11) Uani 1 1 d . . . . .
H9A H 0.767351 0.095759 0.150362 0.128 Uiso 1 1 calc R U . . .
H9B H 0.574461 0.133249 0.181662 0.128 Uiso 1 1 calc R U . . .
H9C H 0.704849 0.064477 0.260087 0.128 Uiso 1 1 calc R U . . .
C5 C 0.6510(6) 0.4123(6) 0.1118(3) 0.0919(12) Uani 1 1 d . . . . .
H5A H 0.652996 0.517226 0.118079 0.138 Uiso 1 1 calc R U . . .
H5B H 0.544734 0.417882 0.090653 0.138 Uiso 1 1 calc R U . . .
H5C H 0.739567 0.369848 0.065071 0.138 Uiso 1 1 calc R U . . .
C11 C 0.9956(8) 0.5129(6) 0.2937(4) 0.1006(15) Uani 1 1 d . . . . .
H11A H 1.101900 0.431838 0.303175 0.121 Uiso 1 1 calc R U . . .
H11B H 0.938603 0.531449 0.356815 0.121 Uiso 1 1 calc R U . . .
C3 C 1.0249(9) 0.6620(7) 0.2387(4) 0.1076(16) Uani 1 1 d . . . . .
H3A H 0.917552 0.739184 0.225401 0.129 Uiso 1 1 calc R U . . .
H3B H 1.081281 0.705755 0.277882 0.129 Uiso 1 1 calc R U . . .
C13 C 1.1664(7) 0.1022(9) 0.1857(4) 0.126(2) Uani 1 1 d . . . . .
H13A H 1.153001 0.007729 0.229130 0.152 Uiso 1 1 calc R U . . .
H13B H 1.232791 0.149487 0.215994 0.152 Uiso 1 1 calc R U . . .
C7 C 1.1265(10) 0.6369(12) 0.1472(6) 0.154(3) Uani 1 1 d . . . . .
H7A H 1.061539 0.615199 0.102951 0.231 Uiso 1 1 calc R U . . .
H7B H 1.224361 0.548130 0.158801 0.231 Uiso 1 1 calc R U . . .
H7C H 1.160253 0.730850 0.119895 0.231 Uiso 1 1 calc R U . . .
C15 C 1.2535(10) 0.0573(10) 0.0962(7) 0.166(4) Uani 1 1 d D . . . .
H15A H 1.355443 0.089456 0.091832 0.199 Uiso 0.234(13) 1 calc R U P A 1
H15B H 1.289124 -0.058251 0.109079 0.199 Uiso 0.234(13) 1 calc R U P A 1
H15C H 1.361756 -0.017126 0.110762 0.199 Uiso 0.766(13) 1 calc R U P A 2
H15D H 1.191033 -0.000344 0.071075 0.199 Uiso 0.766(13) 1 calc R U P A 2
C2 C 1.209(4) 0.092(5) 0.0005(12) 0.146(4) Uani 0.234(13) 1 d D . P A 1
H2A H 1.139537 0.027668 -0.007445 0.220 Uiso 0.234(13) 1 calc R U P A 1
H2B H 1.308633 0.069781 -0.042941 0.220 Uiso 0.234(13) 1 calc R U P A 1
H2C H 1.148144 0.202691 -0.013635 0.220 Uiso 0.234(13) 1 calc R U P A 1
H2 H 0.511(5) 0.276(5) 0.315(3) 0.067(10) Uiso 1 1 d . . . . .
H1 H 0.210(5) 0.870(5) 0.520(3) 0.067(10) Uiso 1 1 d . . . . .
C2A C 1.2822(14) 0.1767(13) 0.0216(8) 0.146(4) Uani 0.766(13) 1 d D . P A 2
H2AA H 1.179861 0.231645 -0.008519 0.220 Uiso 0.766(13) 1 calc R U P A 2
H2AB H 1.366466 0.129369 -0.025739 0.220 Uiso 0.766(13) 1 calc R U P A 2
H2AC H 1.319964 0.250840 0.047852 0.220 Uiso 0.766(13) 1 calc R U P A 2

loop_
_atom_site_aniso_label
_atom_site_aniso_U_11
_atom_site_aniso_U_22
_atom_site_aniso_U_33
_atom_site_aniso_U_23
_atom_site_aniso_U_13
_atom_site_aniso_U_12
P1 0.0607(6) 0.0676(6) 0.0601(6) -0.0090(4) 0.0075(4) -0.0189(4)
O1 0.0995(19) 0.0664(14) 0.0867(17) -0.0126(12) 0.0164(14) -0.0420(13)
N1 0.0693(16) 0.0558(14) 0.0627(15) -0.0091(11) 0.0053(13) -0.0235(12)
O4 0.0853(17) 0.0911(18) 0.0634(15) -0.0038(12) 0.0008(12) -0.0337(14)
O2 0.0794(17) 0.0803(18) 0.119(2) 0.0017(15) -0.0219(16) -0.0354(14)
O3 0.0679(16) 0.135(3) 0.0716(17) -0.0205(16) 0.0128(13) 0.0061(16)
N2 0.0659(16) 0.0583(16) 0.095(2) -0.0185(14) 0.0184(15) -0.0219(13)
C1 0.0650(18) 0.0576(16) 0.0676(18) -0.0038(13) 0.0004(14) -0.0251(13)
C4 0.0570(15) 0.0534(15) 0.0610(16) -0.0049(12) -0.0045(12) -0.0180(12)
C6 0.0688(18) 0.0559(16) 0.0670(18) -0.0064(13) -0.0016(14) -0.0231(14)
C8 0.0669(18) 0.0629(17) 0.0630(17) -0.0066(13) 0.0030(14) -0.0277(14)
C10 0.0527(15) 0.0533(15) 0.0714(18) -0.0077(12) -0.0039(13) -0.0159(12)
C12 0.0690(18) 0.0529(15) 0.0731(19) -0.0057(13) 0.0093(15) -0.0229(13)
C14 0.0694(19) 0.0594(17) 0.078(2) -0.0102(14) 0.0193(16) -0.0224(14)
C16 0.0638(18) 0.0675(19) 0.0681(19) -0.0178(14) 0.0076(14) -0.0189(14)
C17 0.093(2) 0.0641(18) 0.077(2) -0.0171(16) 0.0046(19) -0.0277(17)
C9 0.083(2) 0.082(2) 0.099(3) -0.037(2) 0.009(2) -0.0253(19)
C5 0.092(3) 0.102(3) 0.076(2) -0.007(2) -0.014(2) -0.020(2)
C11 0.139(4) 0.093(3) 0.084(3) -0.012(2) -0.011(3) -0.054(3)
C3 0.135(4) 0.096(3) 0.110(4) -0.015(3) -0.017(3) -0.056(3)
C13 0.090(3) 0.146(5) 0.108(4) -0.025(3) 0.002(3) 0.019(3)
C7 0.151(6) 0.210(9) 0.136(6) -0.024(6) 0.006(5) -0.111(6)
C15 0.124(5) 0.138(6) 0.181(8) -0.021(5) 0.062(5) 0.010(4)
C2 0.122(7) 0.167(9) 0.142(7) -0.028(6) 0.029(5) -0.043(5)
C2A 0.122(7) 0.167(9) 0.142(7) -0.028(6) 0.029(5) -0.043(5)

loop_
_atom_type_symbol
_atom_type_description
_atom_type_scat_dispersion_real
_atom_type_scat_dispersion_imag
_atom_type_scat_source
C C 0.0181 0.0091 'International Tables Vol C Tables 4.2.6.8 and 6.1.1.4'
H H 0.0000 0.0000 'International Tables Vol C Tables 4.2.6.8 and 6.1.1.4'
N N 0.0311 0.0180 'International Tables Vol C Tables 4.2.6.8 and 6.1.1.4'
O O 0.0492 0.0322 'International Tables Vol C Tables 4.2.6.8 and 6.1.1.4'
P P 0.2955 0.4335 'International Tables Vol C Tables 4.2.6.8 and 6.1.1.4'

loop_
_exptl_crystal_face_index_h
_exptl_crystal_face_index_k
_exptl_crystal_face_index_l
_exptl_crystal_face_perp_dist
1 0 0 0.0643
-1 0 0 0.0192
-2 -2 -1 0.1453
2 2 1 0.1643
1 -2 -1 0.1615
-1 2 1 0.1261
0 0 -1 0.0149
0 0 1 0.0075

loop_
_geom_angle_atom_site_label_1
_geom_angle_atom_site_label_2
_geom_angle_atom_site_label_3
_geom_angle
_geom_angle_site_symmetry_1
_geom_angle_site_symmetry_3
_geom_angle_publ_flag
O4 P1 O2 114.36(17) . . ?
O4 P1 O3 114.28(17) . . ?
O4 P1 C16 115.24(17) . . ?
O2 P1 O3 103.8(2) . . ?
O2 P1 C16 105.12(15) . . ?
O3 P1 C16 102.66(17) . . ?
C4 N1 H1 115(3) . . ?
C6 N1 C4 130.3(3) . . ?
C6 N1 H1 114(3) . . ?
C11 O2 P1 124.2(3) . . ?
C13 O3 P1 125.6(3) . . ?
C10 N2 C16 130.0(3) . . ?
C10 N2 H2 115(3) . . ?
C16 N2 H2 113(3) . . ?
C8 C1 H1A 118.8 . . ?
C8 C1 C10 122.3(3) . . ?
C10 C1 H1A 118.8 . . ?
C8 C4 N1 117.1(3) . . ?
C12 C4 N1 125.0(3) . . ?
C12 C4 C8 117.9(3) . . ?
O1 C6 N1 123.2(3) . . ?
O1 C6 C17 121.8(3) . . ?
N1 C6 C17 114.9(3) . . ?
C1 C8 C4 120.7(3) . . ?
C1 C8 H8 119.6 . . ?
C4 C8 H8 119.6 . . ?
N2 C10 C1 116.5(3) . . ?
N2 C10 C14 127.0(3) . . ?
C1 C10 C14 116.5(3) . . ?
C4 C12 H12 119.7 . . ?
C4 C12 C14 120.7(3) . . ?
C14 C12 H12 119.7 . . ?
C10 C14 H14 119.0 . . ?
C12 C14 C10 121.9(3) . . ?
C12 C14 H14 119.0 . . ?
N2 C16 P1 111.1(2) . . ?
N2 C16 C9 105.4(3) . . ?
N2 C16 C5 113.2(3) . . ?
C9 C16 P1 105.4(2) . . ?
C5 C16 P1 111.3(3) . . ?
C5 C16 C9 110.0(3) . . ?
C6 C17 H17A 109.5 . . ?
C6 C17 H17B 109.5 . . ?
C6 C17 H17C 109.5 . . ?
H17A C17 H17B 109.5 . . ?
H17A C17 H17C 109.5 . . ?
H17B C17 H17C 109.5 . . ?
C16 C9 H9A 109.5 . . ?
C16 C9 H9B 109.5 . . ?
C16 C9 H9C 109.5 . . ?
H9A C9 H9B 109.5 . . ?
H9A C9 H9C 109.5 . . ?
H9B C9 H9C 109.5 . . ?
C16 C5 H5A 109.5 . . ?
C16 C5 H5B 109.5 . . ?
C16 C5 H5C 109.5 . . ?
H5A C5 H5B 109.5 . . ?
H5A C5 H5C 109.5 . . ?
H5B C5 H5C 109.5 . . ?
O2 C11 H11A 110.1 . . ?
O2 C11 H11B 110.1 . . ?
O2 C11 C3 108.1(4) . . ?
H11A C11 H11B 108.4 . . ?
C3 C11 H11A 110.1 . . ?
C3 C11 H11B 110.1 . . ?
C11 C3 H3A 109.2 . . ?
C11 C3 H3B 109.2 . . ?
H3A C3 H3B 107.9 . . ?
C7 C3 C11 112.2(6) . . ?
C7 C3 H3A 109.2 . . ?
C7 C3 H3B 109.2 . . ?
O3 C13 H13A 109.3 . . ?
O3 C13 H13B 109.3 . . ?
O3 C13 C15 111.7(6) . . ?
H13A C13 H13B 107.9 . . ?
C15 C13 H13A 109.3 . . ?
C15 C13 H13B 109.3 . . ?
C3 C7 H7A 109.5 . . ?
C3 C7 H7B 109.5 . . ?
C3 C7 H7C 109.5 . . ?
H7A C7 H7B 109.5 . . ?
H7A C7 H7C 109.5 . . ?
H7B C7 H7C 109.5 . . ?
C13 C15 H15A 103.9 . . ?
C13 C15 H15B 103.9 . . ?
C13 C15 H15C 107.6 . . ?
C13 C15 H15D 107.6 . . ?
H15A C15 H15B 105.4 . . ?
H15C C15 H15D 107.0 . . ?
C2 C15 C13 133.4(15) . . ?
C2 C15 H15A 103.9 . . ?
C2 C15 H15B 103.9 . . ?
C2A C15 C13 118.8(8) . . ?
C2A C15 H15C 107.6 . . ?
C2A C15 H15D 107.6 . . ?
C15 C2 H2A 109.5 . . ?
C15 C2 H2B 109.5 . . ?
C15 C2 H2C 109.5 . . ?
H2A C2 H2B 109.5 . . ?
H2A C2 H2C 109.5 . . ?
H2B C2 H2C 109.5 . . ?
C15 C2A H2AA 109.5 . . ?
C15 C2A H2AB 109.5 . . ?
C15 C2A H2AC 109.5 . . ?
H2AA C2A H2AB 109.5 . . ?
H2AA C2A H2AC 109.5 . . ?
H2AB C2A H2AC 109.5 . . ?

loop_
_geom_bond_atom_site_label_1
_geom_bond_atom_site_label_2
_geom_bond_distance
_geom_bond_site_symmetry_2
_geom_bond_publ_flag
P1 O4 1.456(3) . ?
P1 O2 1.561(3) . ?
P1 O3 1.562(3) . ?
P1 C16 1.846(4) . ?
O1 C6 1.237(4) . ?
N1 C4 1.408(4) . ?
N1 C6 1.345(4) . ?
N1 H1 0.86(4) . ?
O2 C11 1.452(6) . ?
O3 C13 1.397(6) . ?
N2 C10 1.385(4) . ?
N2 C16 1.457(4) . ?
N2 H2 0.82(4) . ?
C1 H1A 0.9300 . ?
C1 C8 1.371(5) . ?
C1 C10 1.389(5) . ?
C4 C8 1.395(4) . ?
C4 C12 1.384(4) . ?
C6 C17 1.490(5) . ?
C8 H8 0.9300 . ?
C10 C14 1.392(5) . ?
C12 H12 0.9300 . ?
C12 C14 1.385(5) . ?
C14 H14 0.9300 . ?
C16 C9 1.542(5) . ?
C16 C5 1.530(5) . ?
C17 H17A 0.9600 . ?
C17 H17B 0.9600 . ?
C17 H17C 0.9600 . ?
C9 H9A 0.9600 . ?
C9 H9B 0.9600 . ?
C9 H9C 0.9600 . ?
C5 H5A 0.9600 . ?
C5 H5B 0.9600 . ?
C5 H5C 0.9600 . ?
C11 H11A 0.9700 . ?
C11 H11B 0.9700 . ?
C11 C3 1.479(7) . ?
C3 H3A 0.9700 . ?
C3 H3B 0.9700 . ?
C3 C7 1.463(9) . ?
C13 H13A 0.9700 . ?
C13 H13B 0.9700 . ?
C13 C15 1.434(9) . ?
C7 H7A 0.9600 . ?
C7 H7B 0.9600 . ?
C7 H7C 0.9600 . ?
C15 H15A 0.9700 . ?
C15 H15B 0.9700 . ?
C15 H15C 0.9700 . ?
C15 H15D 0.9700 . ?
C15 C2 1.401(11) . ?
C15 C2A 1.401(11) . ?
C2 H2A 0.9600 . ?
C2 H2B 0.9600 . ?
C2 H2C 0.9600 . ?
C2A H2AA 0.9600 . ?
C2A H2AB 0.9600 . ?
C2A H2AC 0.9600 . ?

loop_
_exptl_oxdiff_crystal_face_indexfrac_h
_exptl_oxdiff_crystal_face_indexfrac_k
_exptl_oxdiff_crystal_face_indexfrac_l
_exptl_oxdiff_crystal_face_x
_exptl_oxdiff_crystal_face_y
_exptl_oxdiff_crystal_face_z
1.0010 -0.0019 -0.0165 -0.1441 0.0884 0.0951
-1.0010 0.0019 0.0165 0.1441 -0.0884 -0.0951
-2.0008 -1.9961 -0.9622 0.0460 -0.0550 -0.4373
2.0008 1.9961 0.9622 -0.0460 0.0550 0.4373
1.0023 -2.0018 -1.0117 -0.3863 0.2101 -0.1520
-1.0023 2.0018 1.0117 0.3863 -0.2101 0.1520
-0.0051 0.0001 -1.0008 -0.0677 -0.0887 -0.0013
0.0051 -0.0001 1.0008 0.0677 0.0887 0.0013
